data_2229096
loop_
_publ_author_name
'Bian, Lin'
'Li, Lianzhi'

_publ_section_title
;
 (Methanol-\k<i>O</i>)(methanolato-\k<i>O</i>)oxido[<i>N</i>-(2-oxidobenzylidene)phenylalaninato-\k^3^<i>O</i>,<i>N</i>,<i>O</i>']vanadium(V)
;
_journal_coeditor_code HY2401
_journal_issue 2
_journal_name_full 'Acta Crystallographica Section E'
_journal_page_first m274
_journal_paper_doi 10.1107/S1600536811003163
_journal_volume 67
_journal_year 2011
_chemical_formula_iupac '[V (C16 H13 N O3) (C H3 O) O (C H4 O)]'
_chemical_formula_moiety 'C18 H20 N O6 V'
_chemical_formula_sum 'C18 H20 N O6 V'
_chemical_formula_weight 397.29
_chemical_name_systematic
;
(Methanol-\k<i>O</i>)(methanolato-\k<i>O</i>)oxido[<i>N</i>-(2-
oxidobenzylidene)phenylalaninato-
\k^3^<i>O</i>,<i>N</i>,<i>O</i>']vanadium(V)
;
_space_group_IT_number 18
_symmetry_cell_setting orthorhombic
_symmetry_space_group_name_Hall 'P 2 2ab'
_symmetry_space_group_name_H-M 'P 21 21 2'
_atom_sites_solution_hydrogens geom
_atom_sites_solution_primary direct
_atom_sites_solution_secondary difmap
_audit_creation_method SHELXL-97
_cell_angle_alpha 90.00
_cell_angle_beta 90.00
_cell_angle_gamma 90.00
_cell_formula_units_Z 4
_cell_length_a 14.3095(15)
_cell_length_b 18.782(2)
_cell_length_c 6.6986(7)
_cell_measurement_reflns_used 2512
_cell_measurement_temperature 298(2)
_cell_measurement_theta_max 23.576
_cell_measurement_theta_min 2.592
_cell_volume 1800.3(3)
_computing_cell_refinement 'SAINT (Bruker, 2007)'
_computing_data_collection 'SMART (Bruker, 2007)'
_computing_data_reduction 'SAINT (Bruker, 2007)'
_computing_molecular_graphics 'SHELXTL (Sheldrick, 2008) and DIAMOND (Brandenburg, 1999)'
_computing_publication_material 'SHELXTL (Sheldrick, 2008)'
_computing_structure_refinement 'SHELXL97 (Sheldrick, 2008)'
_computing_structure_solution 'SHELXS97 (Sheldrick, 2008)'
_diffrn_ambient_temperature 298(2)
_diffrn_measured_fraction_theta_full 1.000
_diffrn_measured_fraction_theta_max 1.000
_diffrn_measurement_device_type 'Bruker SMART 1000 CCD'
_diffrn_measurement_method '\f and \w'
_diffrn_radiation_monochromator graphite
_diffrn_radiation_source 'fine-focus sealed tube'
_diffrn_radiation_type MoK\a
_diffrn_radiation_wavelength 0.71073
_diffrn_reflns_av_R_equivalents 0.0730
_diffrn_reflns_av_sigmaI/netI 0.0837
_diffrn_reflns_limit_h_max 17
_diffrn_reflns_limit_h_min -10
_diffrn_reflns_limit_k_max 12
_diffrn_reflns_limit_k_min -22
_diffrn_reflns_limit_l_max 7
_diffrn_reflns_limit_l_min -7
_diffrn_reflns_number 8134
_diffrn_reflns_theta_full 25.02
_diffrn_reflns_theta_max 25.02
_diffrn_reflns_theta_min 1.79
_exptl_absorpt_coefficient_mu 0.585
_exptl_absorpt_correction_T_max 0.7954
_exptl_absorpt_correction_T_min 0.7787
_exptl_absorpt_correction_type multi-scan
_exptl_absorpt_process_details '(SADABS; Sheldrick, 1996)'
_exptl_crystal_colour red
_exptl_crystal_density_diffrn 1.466
_exptl_crystal_density_method 'not measured'
_exptl_crystal_description block
_exptl_crystal_F_000 824
_exptl_crystal_size_max 0.45
_exptl_crystal_size_mid 0.42
_exptl_crystal_size_min 0.41
_refine_diff_density_max 0.464
_refine_diff_density_min -0.484
_refine_ls_abs_structure_details 'Flack (1983), 1328 Friedel pairs'
_refine_ls_abs_structure_Flack 0.04(4)
_refine_ls_extinction_method none
_refine_ls_goodness_of_fit_ref 1.027
_refine_ls_hydrogen_treatment mixed
_refine_ls_matrix_type full
_refine_ls_number_parameters 241
_refine_ls_number_reflns 3177
_refine_ls_number_restraints 0
_refine_ls_restrained_S_all 1.027
_refine_ls_R_factor_all 0.0804
_refine_ls_R_factor_gt 0.0544
_refine_ls_shift/su_max 0.000
_refine_ls_shift/su_mean 0.000
_refine_ls_structure_factor_coef Fsqd
_refine_ls_weighting_details 'calc w=1/[\s^2^(Fo^2^)+(0.0594P)^2^] where P=(Fo^2^+2Fc^2^)/3'
_refine_ls_weighting_scheme calc
_refine_ls_wR_factor_gt 0.1146
_refine_ls_wR_factor_ref 0.1288
_reflns_number_gt 2293
_reflns_number_total 3177
_reflns_threshold_expression I>2\s(I)
_cod_data_source_file hy2401.cif
_cod_data_source_block I
_cod_database_code 2229096
_cod_database_fobs_code 2229096

loop_
_symmetry_equiv_pos_as_xyz
'x, y, z'
'-x, -y, z'
'x+1/2, -y+1/2, -z'
'-x+1/2, y+1/2, -z'

loop_
_atom_site_type_symbol
_atom_site_label
_atom_site_fract_x
_atom_site_fract_y
_atom_site_fract_z
_atom_site_U_iso_or_equiv
_atom_site_adp_type
_atom_site_calc_flag
_atom_site_refinement_flags
_atom_site_occupancy
_atom_site_disorder_assembly
_atom_site_disorder_group
V V1 0.84142(5) 0.86795(4) 0.57437(11) 0.0419(3) Uani d . 1 . .
O O1 0.7400(2) 0.8810(2) 0.6561(5) 0.0676(12) Uani d . 1 . .
O O2 0.8790(2) 0.96385(16) 0.5061(5) 0.0482(9) Uani d . 1 . .
O O3 0.8863(2) 1.05118(18) 0.2846(6) 0.0613(10) Uani d . 1 . .
O O4 0.8383(2) 0.77184(17) 0.5287(5) 0.0535(9) Uani d . 1 . .
O O5 0.9878(2) 0.85346(17) 0.4151(5) 0.0465(8) Uani d . 1 . .
O O6 0.9045(2) 0.8721(2) 0.7999(4) 0.0549(9) Uani d . 1 . .
N N1 0.7976(2) 0.87816(19) 0.2787(5) 0.0323(9) Uani d . 1 . .
C C1 0.8574(3) 0.9935(3) 0.3387(8) 0.0425(12) Uani d . 1 . .
C C2 0.7896(3) 0.9517(2) 0.2140(7) 0.0369(11) Uani d . 1 . .
H H2 0.8048 0.9560 0.0719 0.044 Uiso calc R 1 . .
C C3 0.6910(3) 0.9796(2) 0.2553(8) 0.0480(13) Uani d . 1 . .
H H3A 0.6811 0.9811 0.3985 0.058 Uiso calc R 1 . .
H H3B 0.6864 1.0280 0.2057 0.058 Uiso calc R 1 . .
C C4 0.6158(3) 0.9364(2) 0.1631(7) 0.0405(12) Uani d . 1 . .
C C5 0.5940(4) 0.9426(3) -0.0351(8) 0.0579(15) Uani d . 1 . .
H H5 0.6261 0.9753 -0.1138 0.069 Uiso calc R 1 . .
C C6 0.5261(4) 0.9017(4) -0.1182(10) 0.081(2) Uani d . 1 . .
H H6 0.5114 0.9076 -0.2524 0.097 Uiso calc R 1 . .
C C7 0.4796(4) 0.8527(4) -0.0100(13) 0.082(2) Uani d . 1 . .
H H7 0.4332 0.8248 -0.0679 0.099 Uiso calc R 1 . .
C C8 0.5020(4) 0.8451(3) 0.1849(12) 0.0731(19) Uani d . 1 . .
H H8 0.4712 0.8109 0.2609 0.088 Uiso calc R 1 . .
C C9 0.5687(4) 0.8864(3) 0.2722(9) 0.0613(16) Uani d . 1 . .
H H9 0.5823 0.8805 0.4069 0.074 Uiso calc R 1 . .
C C10 0.7750(3) 0.8287(2) 0.1591(7) 0.0338(10) Uani d . 1 . .
H H10 0.7585 0.8417 0.0298 0.041 Uiso calc R 1 . .
C C11 0.7727(3) 0.7552(2) 0.2063(7) 0.0363(11) Uani d . 1 . .
C C12 0.7375(3) 0.7080(3) 0.0650(9) 0.0502(12) Uani d . 1 . .
H H12 0.7199 0.7248 -0.0600 0.060 Uiso calc R 1 . .
C C13 0.7286(3) 0.6378(3) 0.1077(9) 0.0607(15) Uani d . 1 . .
H H13 0.7044 0.6068 0.0124 0.073 Uiso calc R 1 . .
C C14 0.7550(4) 0.6124(3) 0.2902(10) 0.0632(16) Uani d . 1 . .
H H14 0.7480 0.5643 0.3190 0.076 Uiso calc R 1 . .
C C15 0.7917(4) 0.6572(3) 0.4311(10) 0.0575(14) Uani d . 1 . .
H H15 0.8104 0.6391 0.5540 0.069 Uiso calc R 1 . .
C C16 0.8010(3) 0.7291(3) 0.3918(7) 0.0436(12) Uani d . 1 . .
C C17 1.0399(4) 0.7920(3) 0.3821(11) 0.078(2) Uani d . 1 . .
H H17A 1.0050 0.7513 0.4264 0.117 Uiso calc R 1 . .
H H17B 1.0975 0.7948 0.4551 0.117 Uiso calc R 1 . .
H H17C 1.0530 0.7874 0.2422 0.117 Uiso calc R 1 . .
C C18 0.9966(5) 0.8865(4) 0.8526(10) 0.096(2) Uani d . 1 . .
H H18A 1.0209 0.9233 0.7677 0.143 Uiso calc R 1 . .
H H18B 1.0334 0.8441 0.8372 0.143 Uiso calc R 1 . .
H H18C 0.9989 0.9019 0.9891 0.143 Uiso calc R 1 . .
H H19 1.024(4) 0.896(3) 0.376(8) 0.065(17) Uiso d . 1 . .

loop_
_atom_site_aniso_label
_atom_site_aniso_U_11
_atom_site_aniso_U_22
_atom_site_aniso_U_33
_atom_site_aniso_U_12
_atom_site_aniso_U_13
_atom_site_aniso_U_23
V1 0.0372(4) 0.0665(5) 0.0222(4) -0.0044(4) -0.0019(4) -0.0005(4)
O1 0.042(2) 0.132(4) 0.0290(18) -0.001(2) 0.0042(16) -0.004(2)
O2 0.050(2) 0.057(2) 0.038(2) 0.0011(17) -0.0172(16) -0.0117(15)
O3 0.068(2) 0.048(2) 0.068(3) -0.0181(19) -0.021(2) 0.0047(19)
O4 0.060(2) 0.062(2) 0.039(2) -0.0178(18) -0.0140(19) 0.0158(16)
O5 0.0393(18) 0.051(2) 0.050(2) -0.0013(16) 0.0070(18) 0.0033(19)
O6 0.050(2) 0.089(3) 0.0254(17) -0.008(2) -0.0088(16) -0.0017(19)
N1 0.0256(19) 0.041(2) 0.030(2) -0.0024(17) 0.0054(15) -0.0029(18)
C1 0.035(3) 0.050(3) 0.043(3) 0.005(2) -0.011(2) -0.004(2)
C2 0.036(3) 0.044(3) 0.031(3) -0.006(2) -0.005(2) -0.001(2)
C3 0.045(3) 0.049(3) 0.049(3) 0.001(2) -0.005(3) -0.005(2)
C4 0.034(3) 0.046(3) 0.042(3) 0.002(2) -0.005(2) -0.007(2)
C5 0.036(3) 0.088(4) 0.049(4) -0.001(3) -0.010(3) 0.003(3)
C6 0.053(4) 0.135(6) 0.055(4) 0.002(4) -0.024(3) -0.025(4)
C7 0.038(3) 0.088(5) 0.121(7) -0.007(3) -0.009(4) -0.038(4)
C8 0.035(3) 0.093(5) 0.091(5) -0.011(3) -0.001(4) 0.008(4)
C9 0.041(3) 0.097(5) 0.047(3) -0.013(3) -0.004(3) 0.007(3)
C10 0.027(2) 0.051(3) 0.023(2) 0.000(2) -0.0017(19) -0.003(2)
C11 0.028(3) 0.048(3) 0.032(3) 0.002(2) 0.000(2) -0.001(2)
C12 0.045(3) 0.056(3) 0.049(3) 0.002(2) -0.006(3) -0.012(3)
C13 0.050(3) 0.051(3) 0.081(5) -0.005(3) 0.006(3) -0.017(4)
C14 0.070(4) 0.042(3) 0.077(5) -0.014(3) 0.004(4) 0.004(3)
C15 0.058(3) 0.054(3) 0.061(4) -0.008(3) 0.005(3) 0.019(3)
C16 0.037(3) 0.056(3) 0.039(3) -0.007(2) 0.002(2) 0.003(2)
C17 0.067(4) 0.063(4) 0.105(6) 0.005(3) 0.032(4) -0.003(4)
C18 0.078(5) 0.165(7) 0.044(4) -0.014(4) -0.032(4) 0.001(4)

loop_
_atom_type_symbol
_atom_type_description
_atom_type_scat_dispersion_real
_atom_type_scat_dispersion_imag
_atom_type_scat_source
C C 0.0033 0.0016 'International Tables Vol C Tables 4.2.6.8 and 6.1.1.4'
H H 0.0000 0.0000 'International Tables Vol C Tables 4.2.6.8 and 6.1.1.4'
O O 0.0106 0.0060 'International Tables Vol C Tables 4.2.6.8 and 6.1.1.4'
N N 0.0061 0.0033 'International Tables Vol C Tables 4.2.6.8 and 6.1.1.4'
V V 0.3005 0.5294 'International Tables Vol C Tables 4.2.6.8 and 6.1.1.4'

loop_
_geom_angle_atom_site_label_1
_geom_angle_atom_site_label_2
_geom_angle_atom_site_label_3
_geom_angle_site_symmetry_1
_geom_angle_site_symmetry_3
_geom_angle
_geom_angle_publ_flag
O1 V1 O6 . . 99.65(17) ?
O1 V1 O4 . . 100.91(19) ?
O6 V1 O4 . . 101.54(16) ?
O1 V1 O2 . . 101.17(18) ?
O6 V1 O2 . . 91.07(15) ?
O4 V1 O2 . . 152.27(15) ?
O1 V1 N1 . . 92.22(16) ?
O6 V1 N1 . . 164.59(15) ?
O4 V1 N1 . . 85.67(14) ?
O2 V1 N1 . . 76.92(14) ?
O1 V1 O5 . . 173.31(16) ?
O6 V1 O5 . . 86.45(14) ?
O4 V1 O5 . . 80.40(14) ?
O2 V1 O5 . . 75.80(13) ?
N1 V1 O5 . . 81.31(12) ?
C1 O2 V1 . . 122.7(3) ?
C16 O4 V1 . . 136.1(3) ?
C17 O5 V1 . . 129.8(3) ?
C17 O5 H19 . . 110(3) ?
V1 O5 H19 . . 119(3) ?
C18 O6 V1 . . 135.4(3) ?
C10 N1 C2 . . 119.2(4) ?
C10 N1 V1 . . 127.5(3) ?
C2 N1 V1 . . 113.2(3) ?
O3 C1 O2 . . 124.3(5) ?
O3 C1 C2 . . 121.3(4) ?
O2 C1 C2 . . 114.4(4) ?
N1 C2 C1 . . 106.3(4) ?
N1 C2 C3 . . 110.2(4) ?
C1 C2 C3 . . 108.4(4) ?
N1 C2 H2 . . 110.6 ?
C1 C2 H2 . . 110.6 ?
C3 C2 H2 . . 110.6 ?
C4 C3 C2 . . 113.9(4) ?
C4 C3 H3A . . 108.8 ?
C2 C3 H3A . . 108.8 ?
C4 C3 H3B . . 108.8 ?
C2 C3 H3B . . 108.8 ?
H3A C3 H3B . . 107.7 ?
C9 C4 C5 . . 117.7(5) ?
C9 C4 C3 . . 120.8(5) ?
C5 C4 C3 . . 121.5(5) ?
C6 C5 C4 . . 120.8(6) ?
C6 C5 H5 . . 119.6 ?
C4 C5 H5 . . 119.6 ?
C7 C6 C5 . . 121.3(7) ?
C7 C6 H6 . . 119.4 ?
C5 C6 H6 . . 119.4 ?
C6 C7 C8 . . 118.3(6) ?
C6 C7 H7 . . 120.8 ?
C8 C7 H7 . . 120.8 ?
C7 C8 C9 . . 121.4(6) ?
C7 C8 H8 . . 119.3 ?
C9 C8 H8 . . 119.3 ?
C8 C9 C4 . . 120.5(6) ?
C8 C9 H9 . . 119.8 ?
C4 C9 H9 . . 119.8 ?
N1 C10 C11 . . 125.3(4) ?
N1 C10 H10 . . 117.3 ?
C11 C10 H10 . . 117.3 ?
C12 C11 C16 . . 119.2(5) ?
C12 C11 C10 . . 118.5(4) ?
C16 C11 C10 . . 122.3(4) ?
C13 C12 C11 . . 120.7(5) ?
C13 C12 H12 . . 119.7 ?
C11 C12 H12 . . 119.7 ?
C12 C13 C14 . . 120.1(5) ?
C12 C13 H13 . . 119.9 ?
C14 C13 H13 . . 119.9 ?
C13 C14 C15 . . 120.7(5) ?
C13 C14 H14 . . 119.7 ?
C15 C14 H14 . . 119.7 ?
C14 C15 C16 . . 120.3(6) ?
C14 C15 H15 . . 119.8 ?
C16 C15 H15 . . 119.8 ?
O4 C16 C15 . . 119.8(5) ?
O4 C16 C11 . . 121.2(4) ?
C15 C16 C11 . . 119.0(5) ?
O5 C17 H17A . . 109.5 ?
O5 C17 H17B . . 109.5 ?
H17A C17 H17B . . 109.5 ?
O5 C17 H17C . . 109.5 ?
H17A C17 H17C . . 109.5 ?
H17B C17 H17C . . 109.5 ?
O6 C18 H18A . . 109.5 ?
O6 C18 H18B . . 109.5 ?
H18A C18 H18B . . 109.5 ?
O6 C18 H18C . . 109.5 ?
H18A C18 H18C . . 109.5 ?
H18B C18 H18C . . 109.5 ?

loop_
_geom_bond_atom_site_label_1
_geom_bond_atom_site_label_2
_geom_bond_site_symmetry_2
_geom_bond_distance
_geom_bond_publ_flag
V1 O1 . 1.570(3) y
V1 O2 . 1.934(3) y
V1 O4 . 1.831(3) y
V1 O5 . 2.366(3) y
V1 O6 . 1.762(3) y
V1 N1 . 2.086(4) y
O2 C1 . 1.289(5) ?
O3 C1 . 1.215(6) ?
O4 C16 . 1.331(5) ?
O5 C17 . 1.392(6) ?
O5 H19 . 1.00(5) ?
O6 C18 . 1.390(6) ?
N1 C10 . 1.269(5) ?
N1 C2 . 1.451(5) ?
C1 C2 . 1.503(6) ?
C2 C3 . 1.531(6) ?
C2 H2 . 0.9800 ?
C3 C4 . 1.483(6) ?
C3 H3A . 0.9700 ?
C3 H3B . 0.9700 ?
C4 C9 . 1.368(7) ?
C4 C5 . 1.369(7) ?
C5 C6 . 1.359(8) ?
C5 H5 . 0.9300 ?
C6 C7 . 1.347(9) ?
C6 H6 . 0.9300 ?
C7 C8 . 1.352(9) ?
C7 H7 . 0.9300 ?
C8 C9 . 1.361(8) ?
C8 H8 . 0.9300 ?
C9 H9 . 0.9300 ?
C10 C11 . 1.417(6) ?
C10 H10 . 0.9300 ?
C11 C12 . 1.390(6) ?
C11 C16 . 1.395(6) ?
C12 C13 . 1.356(6) ?
C12 H12 . 0.9300 ?
C13 C14 . 1.365(8) ?
C13 H13 . 0.9300 ?
C14 C15 . 1.369(8) ?
C14 H14 . 0.9300 ?
C15 C16 . 1.382(6) ?
C15 H15 . 0.9300 ?
C17 H17A . 0.9600 ?
C17 H17B . 0.9600 ?
C17 H17C . 0.9600 ?
C18 H18A . 0.9600 ?
C18 H18B . 0.9600 ?
C18 H18C . 0.9600 ?

loop_
_geom_hbond_atom_site_label_D
_geom_hbond_atom_site_label_H
_geom_hbond_atom_site_label_A
_geom_hbond_site_symmetry_A
_geom_hbond_distance_DH
_geom_hbond_distance_HA
_geom_hbond_distance_DA
_geom_hbond_angle_DHA
O5 H19 O3 2_775 1.00(5) 1.73(5) 2.687(4) 161(4)
C13 H13 O3 4_645 0.93 2.59 3.500(7) 165

loop_
_geom_torsion_atom_site_label_1
_geom_torsion_atom_site_label_2
_geom_torsion_atom_site_label_3
_geom_torsion_atom_site_label_4
_geom_torsion_site_symmetry_1
_geom_torsion_site_symmetry_2
_geom_torsion_site_symmetry_3
_geom_torsion_site_symmetry_4
_geom_torsion
_geom_torsion_publ_flag
O1 V1 O2 C1 . . . . -83.7(4) ?
O6 V1 O2 C1 . . . . 176.2(4) ?
O4 V1 O2 C1 . . . . 58.5(5) ?
N1 V1 O2 C1 . . . . 6.0(3) ?
O5 V1 O2 C1 . . . . 90.1(3) ?
O1 V1 O4 C16 . . . . 75.3(5) ?
O6 V1 O4 C16 . . . . 177.7(4) ?
O2 V1 O4 C16 . . . . -66.9(6) ?
N1 V1 O4 C16 . . . . -16.1(4) ?
O5 V1 O4 C16 . . . . -98.0(5) ?
O6 V1 O5 C17 . . . . 85.4(5) ?
O4 V1 O5 C17 . . . . -16.9(5) ?
O2 V1 O5 C17 . . . . 177.4(5) ?
N1 V1 O5 C17 . . . . -104.0(5) ?
O1 V1 O6 C18 . . . . -157.1(6) ?
O4 V1 O6 C18 . . . . 99.6(6) ?
O2 V1 O6 C18 . . . . -55.6(6) ?
N1 V1 O6 C18 . . . . -17.2(10) ?
O5 V1 O6 C18 . . . . 20.1(6) ?
O1 V1 N1 C10 . . . . -95.5(4) ?
O6 V1 N1 C10 . . . . 124.0(6) ?
O4 V1 N1 C10 . . . . 5.3(3) ?
O2 V1 N1 C10 . . . . 163.6(4) ?
O5 V1 N1 C10 . . . . 86.2(4) ?
O1 V1 N1 C2 . . . . 81.7(3) ?
O6 V1 N1 C2 . . . . -58.8(7) ?
O4 V1 N1 C2 . . . . -177.5(3) ?
O2 V1 N1 C2 . . . . -19.3(3) ?
O5 V1 N1 C2 . . . . -96.6(3) ?
V1 O2 C1 O3 . . . . -173.7(4) ?
V1 O2 C1 C2 . . . . 8.3(5) ?
C10 N1 C2 C1 . . . . -155.4(4) ?
V1 N1 C2 C1 . . . . 27.2(4) ?
C10 N1 C2 C3 . . . . 87.4(5) ?
V1 N1 C2 C3 . . . . -90.1(4) ?
O3 C1 C2 N1 . . . . 158.9(4) ?
O2 C1 C2 N1 . . . . -23.0(5) ?
O3 C1 C2 C3 . . . . -82.7(6) ?
O2 C1 C2 C3 . . . . 95.4(5) ?
N1 C2 C3 C4 . . . . -56.0(6) ?
C1 C2 C3 C4 . . . . -171.9(4) ?
C2 C3 C4 C9 . . . . 97.9(6) ?
C2 C3 C4 C5 . . . . -79.1(6) ?
C9 C4 C5 C6 . . . . 1.8(8) ?
C3 C4 C5 C6 . . . . 178.9(5) ?
C4 C5 C6 C7 . . . . -1.5(9) ?
C5 C6 C7 C8 . . . . 0.1(10) ?
C6 C7 C8 C9 . . . . 1.1(10) ?
C7 C8 C9 C4 . . . . -0.8(9) ?
C5 C4 C9 C8 . . . . -0.6(8) ?
C3 C4 C9 C8 . . . . -177.7(5) ?
C2 N1 C10 C11 . . . . -175.2(4) ?
V1 N1 C10 C11 . . . . 1.8(6) ?
N1 C10 C11 C12 . . . . 173.7(4) ?
N1 C10 C11 C16 . . . . -3.7(7) ?
C16 C11 C12 C13 . . . . 1.5(7) ?
C10 C11 C12 C13 . . . . -175.9(4) ?
C11 C12 C13 C14 . . . . -0.6(8) ?
C12 C13 C14 C15 . . . . -0.7(8) ?
C13 C14 C15 C16 . . . . 1.1(8) ?
V1 O4 C16 C15 . . . . -162.9(4) ?
V1 O4 C16 C11 . . . . 18.6(7) ?
C14 C15 C16 O4 . . . . -178.8(5) ?
C14 C15 C16 C11 . . . . -0.2(8) ?
C12 C11 C16 O4 . . . . 177.5(4) ?
C10 C11 C16 O4 . . . . -5.2(7) ?
C12 C11 C16 C15 . . . . -1.1(7) ?
C10 C11 C16 C15 . . . . 176.2(4) ?
